data_7041740
loop_
_publ_author_name
'Porter, Thomas R.'
'Hayes, Ellen C.'
'Kaminsky, Werner'
'Mayer, James M.'

_publ_section_title
;
 Sterically directed nitronate complexes of
 2,6-di-tert-butyl-4-nitrophenoxide with Cu(ii) and Zn(ii) and their
 H-atom transfer reactivity.
;
_journal_issue 8
_journal_name_full 'Dalton transactions (Cambridge, England : 2003)'
_journal_page_first 2551
_journal_page_last 2558
_journal_paper_doi 10.1039/c6dt04427a
_journal_volume 46
_journal_year 2017
_chemical_formula_moiety 'C35 H54 B N7 O3 Zn'
_chemical_formula_sum 'C35 H54 B N7 O3 Zn'
_chemical_formula_weight 697.03
_chemical_name_common trp011214
_chemical_name_systematic
;
 trp011214
;
_space_group_IT_number 14
_symmetry_cell_setting monoclinic
_symmetry_Int_Tables_number 14
_symmetry_space_group_name_Hall '-P 2ybc'
_symmetry_space_group_name_H-M 'P 1 21/c 1'
_atom_sites_solution_hydrogens geom
_atom_sites_solution_primary direct
_atom_sites_solution_secondary difmap
_audit_conform_dict_location ftp://ftp.iucr.org/pub/cif_core.dic
_audit_conform_dict_name cif_core.dic
_audit_conform_dict_version 2.4
_audit_creation_date 2014-01-16T14:38:33-00:00
_audit_creation_method 'WinGX routine CIF_UPDATE'
_audit_update_record
;
2016-11-22 deposited with the CCDC.
2017-01-17 downloaded from the CCDC.
;
_cell_angle_alpha 90
_cell_angle_beta 103.397(4)
_cell_angle_gamma 90
_cell_formula_units_Z 4
_cell_length_a 13.5042(10)
_cell_length_b 14.5848(12)
_cell_length_c 19.8333(16)
_cell_measurement_reflns_used 375
_cell_measurement_temperature 100(2)
_cell_measurement_theta_max 20
_cell_measurement_theta_min 3
_cell_volume 3800.0(5)
_computing_cell_refinement 'SAINT (Bruker, 2007)'
_computing_data_collection 'APEX2 (Bruker, 2007)'
_computing_data_reduction 'SAINT (Bruker, 2007)'
_computing_molecular_graphics 'ORTEP-3 for Windows (Farrugia, 1997)'
_computing_publication_material 'SHELXL-97 (Sheldrick, 1997)'
_computing_structure_refinement 'SHELXL-97 (Sheldrick, 2008)'
_computing_structure_solution 'SHELXS97 (Sheldrick, 1997)'
_diffrn_ambient_temperature 100(2)
_diffrn_measured_fraction_theta_full 1
_diffrn_measured_fraction_theta_max 0.988
_diffrn_measurement_device_type 'Bruker APEXII CCD area-detector'
_diffrn_measurement_method '\f and \w scans'
_diffrn_radiation_monochromator graphite
_diffrn_radiation_type MoK\a
_diffrn_radiation_wavelength 0.71073
_diffrn_reflns_av_R_equivalents 0.0442
_diffrn_reflns_av_unetI/netI 0.0228
_diffrn_reflns_limit_h_max 18
_diffrn_reflns_limit_h_min -18
_diffrn_reflns_limit_k_max 19
_diffrn_reflns_limit_k_min -19
_diffrn_reflns_limit_l_max 26
_diffrn_reflns_limit_l_min -26
_diffrn_reflns_number 140212
_diffrn_reflns_theta_full 25
_diffrn_reflns_theta_max 28.47
_diffrn_reflns_theta_min 2.09
_diffrn_source 'fine-focus sealed tube'
_exptl_absorpt_coefficient_mu 0.688
_exptl_absorpt_correction_T_max 0.9344
_exptl_absorpt_correction_T_min 0.9038
_exptl_absorpt_correction_type multi-scan
_exptl_absorpt_process_details '(SADABS; Bruker, 2007)'
_exptl_crystal_colour yellow
_exptl_crystal_density_diffrn 1.218
_exptl_crystal_density_method 'not measured'
_exptl_crystal_description prism
_exptl_crystal_F_000 1488
_exptl_crystal_size_max 0.15
_exptl_crystal_size_mid 0.15
_exptl_crystal_size_min 0.1
_refine_diff_density_max 0.376
_refine_diff_density_min -0.366
_refine_diff_density_rms 0.048
_refine_ls_extinction_method none
_refine_ls_goodness_of_fit_ref 1.037
_refine_ls_hydrogen_treatment constr
_refine_ls_matrix_type full
_refine_ls_number_parameters 439
_refine_ls_number_reflns 9503
_refine_ls_number_restraints 0
_refine_ls_restrained_S_all 1.037
_refine_ls_R_factor_all 0.0369
_refine_ls_R_factor_gt 0.0274
_refine_ls_shift/su_max 0.001
_refine_ls_shift/su_mean 0
_refine_ls_structure_factor_coef Fsqd
_refine_ls_weighting_details 'calc w=1/[\s^2^(Fo^2^)+(0.0300P)^2^+1.7422P] where P=(Fo^2^+2Fc^2^)/3'
_refine_ls_weighting_scheme calc
_refine_ls_wR_factor_gt 0.0651
_refine_ls_wR_factor_ref 0.0696
_reflns_number_gt 8094
_reflns_number_total 9503
_reflns_threshold_expression >2\s(I)
_cod_data_source_file c6dt04427a2.cif
_cod_data_source_block trp011214_0m
_cod_depositor_comments 'Adding full bibliography for 7041737--7041740.cif.'
_cod_original_sg_symbol_H-M 'P 21/c'
_cod_database_code 7041740

loop_
_symmetry_equiv_pos_as_xyz
'x, y, z'
'-x, y+1/2, -z+1/2'
'-x, -y, -z'
'x, -y-1/2, z-1/2'

loop_
_atom_site_label
_atom_site_type_symbol
_atom_site_fract_x
_atom_site_fract_y
_atom_site_fract_z
_atom_site_U_iso_or_equiv
_atom_site_adp_type
_atom_site_occupancy
_atom_site_symmetry_multiplicity
_atom_site_calc_flag
_atom_site_refinement_flags
C1 C 0.29513(10) 0.78764(9) 0.07923(7) 0.0192(3) Uani 1 1 d .
H1 H 0.3132 0.8458 0.064 0.023 Uiso 1 1 calc R
C2 C 0.26647(10) 0.71210(9) 0.03781(7) 0.0196(3) Uani 1 1 d .
H2 H 0.2614 0.7077 -0.0107 0.024 Uiso 1 1 calc R
C3 C 0.24635(9) 0.64301(9) 0.08175(6) 0.0148(2) Uani 1 1 d .
C4 C 0.21048(10) 0.54636(9) 0.06153(7) 0.0167(3) Uani 1 1 d .
C5 C 0.15771(12) 0.54479(10) -0.01617(7) 0.0266(3) Uani 1 1 d .
H5A H 0.1004 0.5878 -0.0251 0.04 Uiso 1 1 calc R
H5B H 0.1326 0.4828 -0.0294 0.04 Uiso 1 1 calc R
H5C H 0.2065 0.5627 -0.0434 0.04 Uiso 1 1 calc R
C6 C 0.30277(10) 0.48183(10) 0.07441(7) 0.0224(3) Uani 1 1 d .
H6A H 0.3514 0.5033 0.0481 0.034 Uiso 1 1 calc R
H6B H 0.2802 0.4197 0.0594 0.034 Uiso 1 1 calc R
H6C H 0.3356 0.4813 0.124 0.034 Uiso 1 1 calc R
C7 C 0.13467(10) 0.51336(10) 0.10297(8) 0.0224(3) Uani 1 1 d .
H7A H 0.1689 0.5094 0.1522 0.034 Uiso 1 1 calc R
H7B H 0.1087 0.4527 0.0863 0.034 Uiso 1 1 calc R
H7C H 0.0779 0.5568 0.097 0.034 Uiso 1 1 calc R
C8 C 0.47712(10) 0.84133(9) 0.30226(7) 0.0195(3) Uani 1 1 d .
H8 H 0.498 0.9002 0.2904 0.023 Uiso 1 1 calc R
C9 C 0.52621(10) 0.78942(10) 0.35781(7) 0.0227(3) Uani 1 1 d .
H9 H 0.5866 0.8049 0.3911 0.027 Uiso 1 1 calc R
C10 C 0.46892(10) 0.70912(9) 0.35513(7) 0.0169(3) Uani 1 1 d .
C11 C 0.48828(11) 0.62935(9) 0.40543(7) 0.0205(3) Uani 1 1 d .
C12 C 0.56669(13) 0.65805(11) 0.47145(8) 0.0334(4) Uani 1 1 d .
H12A H 0.6309 0.6744 0.4595 0.05 Uiso 1 1 calc R
H12B H 0.5782 0.607 0.5045 0.05 Uiso 1 1 calc R
H12C H 0.5408 0.7111 0.4924 0.05 Uiso 1 1 calc R
C13 C 0.53098(12) 0.54753(10) 0.37268(8) 0.0268(3) Uani 1 1 d .
H13A H 0.4824 0.5295 0.3299 0.04 Uiso 1 1 calc R
H13B H 0.5421 0.496 0.4052 0.04 Uiso 1 1 calc R
H13C H 0.5957 0.5649 0.3619 0.04 Uiso 1 1 calc R
C14 C 0.38970(11) 0.60282(10) 0.42633(7) 0.0243(3) Uani 1 1 d .
H14A H 0.3627 0.6564 0.446 0.036 Uiso 1 1 calc R
H14B H 0.4039 0.5538 0.461 0.036 Uiso 1 1 calc R
H14C H 0.3395 0.5814 0.3854 0.036 Uiso 1 1 calc R
C15 C 0.14791(10) 0.90232(9) 0.23865(7) 0.0188(3) Uani 1 1 d .
H15 H 0.1592 0.9639 0.2268 0.023 Uiso 1 1 calc R
C16 C 0.06721(10) 0.87204(9) 0.26408(7) 0.0194(3) Uani 1 1 d .
H16 H 0.0128 0.9077 0.2731 0.023 Uiso 1 1 calc R
C17 C 0.08225(9) 0.77766(9) 0.27379(6) 0.0144(2) Uani 1 1 d .
C18 C 0.01650(9) 0.70909(9) 0.30070(7) 0.0159(2) Uani 1 1 d .
C19 C -0.08028(10) 0.75725(10) 0.31037(7) 0.0220(3) Uani 1 1 d .
H19A H -0.0618 0.8053 0.3456 0.033 Uiso 1 1 calc R
H19B H -0.1249 0.7124 0.3253 0.033 Uiso 1 1 calc R
H19C H -0.116 0.7848 0.2664 0.033 Uiso 1 1 calc R
C20 C 0.07613(10) 0.67108(10) 0.37098(7) 0.0212(3) Uani 1 1 d .
H20A H 0.1385 0.6412 0.365 0.032 Uiso 1 1 calc R
H20B H 0.034 0.6263 0.3884 0.032 Uiso 1 1 calc R
H20C H 0.0938 0.7215 0.4042 0.032 Uiso 1 1 calc R
C21 C -0.01507(10) 0.63062(9) 0.24866(7) 0.0202(3) Uani 1 1 d .
H21A H -0.0569 0.655 0.2053 0.03 Uiso 1 1 calc R
H21B H -0.0544 0.5852 0.2679 0.03 Uiso 1 1 calc R
H21C H 0.0459 0.6015 0.2395 0.03 Uiso 1 1 calc R
C22 C 0.26348(9) 0.39244(8) 0.32416(6) 0.0129(2) Uani 1 1 d .
C23 C 0.18868(9) 0.39323(9) 0.36454(6) 0.0146(2) Uani 1 1 d .
H23 H 0.1479 0.4463 0.3644 0.018 Uiso 1 1 calc R
C24 C 0.17472(9) 0.31999(9) 0.40296(6) 0.0143(2) Uani 1 1 d .
C25 C 0.23761(9) 0.23674(9) 0.40166(6) 0.0151(2) Uani 1 1 d .
C26 C 0.31538(9) 0.23748(8) 0.35925(6) 0.0131(2) Uani 1 1 d .
C27 C 0.32633(9) 0.31396(8) 0.32288(6) 0.0134(2) Uani 1 1 d .
H27 H 0.3764 0.3154 0.2962 0.016 Uiso 1 1 calc R
C28 C 0.09582(10) 0.32052(9) 0.44757(7) 0.0184(3) Uani 1 1 d .
C29 C 0.03988(12) 0.41247(10) 0.44247(8) 0.0267(3) Uani 1 1 d .
H29A H 0.0891 0.4618 0.4581 0.04 Uiso 1 1 calc R
H29B H -0.0094 0.4109 0.4718 0.04 Uiso 1 1 calc R
H29C H 0.0041 0.4235 0.3942 0.04 Uiso 1 1 calc R
C30 C 0.14858(12) 0.30523(12) 0.52432(7) 0.0306(3) Uani 1 1 d .
H30A H 0.1851 0.2467 0.5293 0.046 Uiso 1 1 calc R
H30B H 0.0973 0.3041 0.5521 0.046 Uiso 1 1 calc R
H30C H 0.1968 0.3552 0.5403 0.046 Uiso 1 1 calc R
C31 C 0.01514(11) 0.24579(10) 0.42372(8) 0.0243(3) Uani 1 1 d .
H31A H -0.0192 0.2562 0.3751 0.036 Uiso 1 1 calc R
H31B H -0.0349 0.248 0.4524 0.036 Uiso 1 1 calc R
H31C H 0.0481 0.1855 0.4284 0.036 Uiso 1 1 calc R
C32 C 0.37641(9) 0.14973(9) 0.35528(7) 0.0156(2) Uani 1 1 d .
C33 C 0.43644(11) 0.11819(10) 0.42743(7) 0.0241(3) Uani 1 1 d .
H33A H 0.4666 0.0579 0.4235 0.036 Uiso 1 1 calc R
H33B H 0.3903 0.1141 0.4589 0.036 Uiso 1 1 calc R
H33C H 0.4905 0.1625 0.4457 0.036 Uiso 1 1 calc R
C34 C 0.30208(11) 0.07379(9) 0.32156(8) 0.0241(3) Uani 1 1 d .
H34A H 0.2657 0.0933 0.2751 0.036 Uiso 1 1 calc R
H34B H 0.253 0.0622 0.35 0.036 Uiso 1 1 calc R
H34C H 0.3402 0.0175 0.318 0.036 Uiso 1 1 calc R
C35 C 0.45346(11) 0.16315(10) 0.31053(8) 0.0232(3) Uani 1 1 d .
H35A H 0.4175 0.1792 0.2632 0.035 Uiso 1 1 calc R
H35B H 0.4917 0.1062 0.3097 0.035 Uiso 1 1 calc R
H35C H 0.5006 0.2126 0.33 0.035 Uiso 1 1 calc R
N1 N 0.29341(8) 0.76573(7) 0.14463(5) 0.0145(2) Uani 1 1 d .
N2 N 0.26397(8) 0.67583(7) 0.14716(5) 0.0133(2) Uani 1 1 d .
N3 N 0.39476(8) 0.79529(7) 0.26749(5) 0.0146(2) Uani 1 1 d .
N4 N 0.38904(8) 0.71253(7) 0.29939(5) 0.0139(2) Uani 1 1 d .
N5 N 0.20802(8) 0.83097(7) 0.23332(6) 0.0145(2) Uani 1 1 d .
N6 N 0.16823(8) 0.75285(7) 0.25510(5) 0.0136(2) Uani 1 1 d .
N7 N 0.27345(8) 0.46639(7) 0.28583(5) 0.0139(2) Uani 1 1 d .
O1 O 0.22522(8) 0.16791(7) 0.43493(5) 0.0251(2) Uani 1 1 d .
O2 O 0.21091(7) 0.53700(6) 0.28569(5) 0.01731(19) Uani 1 1 d .
O3 O 0.33919(7) 0.47569(6) 0.25003(5) 0.01820(19) Uani 1 1 d .
B1 B 0.30785(11) 0.82983(10) 0.20788(7) 0.0149(3) Uani 1 1 d .
H1A H 0.3237 0.8932 0.1943 0.018 Uiso 1 1 calc R
Zn1 Zn 0.262566(10) 0.643282(9) 0.246442(7) 0.01184(4) Uani 1 1 d .

loop_
_atom_site_aniso_label
_atom_site_aniso_U_11
_atom_site_aniso_U_22
_atom_site_aniso_U_33
_atom_site_aniso_U_23
_atom_site_aniso_U_13
_atom_site_aniso_U_12
C1 0.0227(7) 0.0180(6) 0.0181(6) 0.0037(5) 0.0073(5) -0.0016(5)
C2 0.0240(7) 0.0200(7) 0.0155(6) 0.0003(5) 0.0058(5) -0.0006(5)
C3 0.0124(5) 0.0153(6) 0.0164(6) -0.0013(5) 0.0028(4) 0.0022(5)
C4 0.0170(6) 0.0146(6) 0.0176(6) -0.0037(5) 0.0018(5) 0.0014(5)
C5 0.0318(8) 0.0223(7) 0.0211(7) -0.0054(6) -0.0033(6) -0.0003(6)
C6 0.0210(7) 0.0191(7) 0.0254(7) -0.0061(5) 0.0022(5) 0.0046(5)
C7 0.0201(6) 0.0165(7) 0.0299(7) -0.0043(6) 0.0046(6) -0.0043(5)
C8 0.0169(6) 0.0160(6) 0.0262(7) -0.0049(5) 0.0060(5) -0.0052(5)
C9 0.0183(6) 0.0217(7) 0.0251(7) -0.0053(6) -0.0009(5) -0.0042(5)
C10 0.0159(6) 0.0174(6) 0.0174(6) -0.0041(5) 0.0036(5) 0.0009(5)
C11 0.0226(7) 0.0187(7) 0.0175(6) -0.0016(5) -0.0007(5) 0.0023(5)
C12 0.0377(9) 0.0303(9) 0.0234(7) -0.0020(6) -0.0110(6) -0.0006(7)
C13 0.0282(7) 0.0231(7) 0.0275(7) -0.0001(6) 0.0031(6) 0.0085(6)
C14 0.0319(8) 0.0238(7) 0.0174(6) 0.0028(6) 0.0060(6) 0.0015(6)
C15 0.0190(6) 0.0103(6) 0.0268(7) -0.0019(5) 0.0051(5) 0.0010(5)
C16 0.0176(6) 0.0136(6) 0.0281(7) -0.0026(5) 0.0073(5) 0.0026(5)
C17 0.0132(6) 0.0143(6) 0.0156(6) -0.0016(5) 0.0033(5) 0.0007(5)
C18 0.0136(6) 0.0168(6) 0.0182(6) 0.0017(5) 0.0056(5) 0.0015(5)
C19 0.0166(6) 0.0262(7) 0.0254(7) 0.0047(6) 0.0092(5) 0.0047(5)
C20 0.0191(6) 0.0254(7) 0.0203(6) 0.0045(5) 0.0069(5) 0.0045(5)
C21 0.0172(6) 0.0192(7) 0.0251(7) 0.0001(5) 0.0067(5) -0.0045(5)
C22 0.0146(6) 0.0107(6) 0.0134(5) 0.0004(4) 0.0032(4) -0.0019(5)
C23 0.0158(6) 0.0126(6) 0.0161(6) -0.0010(5) 0.0048(5) 0.0008(5)
C24 0.0151(6) 0.0144(6) 0.0142(6) -0.0009(5) 0.0053(5) 0.0001(5)
C25 0.0157(6) 0.0139(6) 0.0164(6) 0.0013(5) 0.0049(5) -0.0001(5)
C26 0.0120(5) 0.0125(6) 0.0144(5) -0.0005(4) 0.0026(4) -0.0003(4)
C27 0.0123(5) 0.0142(6) 0.0141(6) -0.0010(5) 0.0040(4) -0.0010(5)
C28 0.0213(6) 0.0186(6) 0.0186(6) 0.0010(5) 0.0112(5) 0.0023(5)
C29 0.0316(8) 0.0226(7) 0.0327(8) 0.0007(6) 0.0211(6) 0.0055(6)
C30 0.0318(8) 0.0444(10) 0.0188(7) 0.0020(6) 0.0124(6) 0.0039(7)
C31 0.0209(7) 0.0242(7) 0.0324(8) 0.0015(6) 0.0153(6) -0.0017(6)
C32 0.0142(6) 0.0130(6) 0.0206(6) 0.0013(5) 0.0059(5) 0.0014(5)
C33 0.0213(7) 0.0240(7) 0.0268(7) 0.0069(6) 0.0049(6) 0.0081(6)
C34 0.0209(7) 0.0137(6) 0.0374(8) -0.0047(6) 0.0060(6) 0.0003(5)
C35 0.0230(7) 0.0192(7) 0.0318(8) 0.0032(6) 0.0154(6) 0.0054(5)
N1 0.0161(5) 0.0111(5) 0.0169(5) 0.0015(4) 0.0050(4) -0.0014(4)
N2 0.0145(5) 0.0096(5) 0.0164(5) -0.0003(4) 0.0047(4) -0.0003(4)
N3 0.0150(5) 0.0112(5) 0.0185(5) -0.0013(4) 0.0057(4) -0.0024(4)
N4 0.0145(5) 0.0122(5) 0.0156(5) -0.0007(4) 0.0048(4) -0.0006(4)
N5 0.0150(5) 0.0091(5) 0.0197(5) 0.0003(4) 0.0050(4) -0.0016(4)
N6 0.0139(5) 0.0098(5) 0.0177(5) 0.0004(4) 0.0053(4) -0.0013(4)
N7 0.0142(5) 0.0115(5) 0.0158(5) 0.0001(4) 0.0032(4) -0.0010(4)
O1 0.0274(5) 0.0193(5) 0.0341(6) 0.0127(4) 0.0182(4) 0.0064(4)
O2 0.0178(4) 0.0100(4) 0.0252(5) 0.0046(4) 0.0071(4) 0.0024(3)
O3 0.0174(4) 0.0191(5) 0.0206(5) 0.0044(4) 0.0095(4) -0.0022(4)
B1 0.0163(7) 0.0104(6) 0.0192(7) 0.0002(5) 0.0065(5) -0.0013(5)
Zn1 0.01262(7) 0.00875(7) 0.01479(7) 0.00043(5) 0.00445(5) -0.00065(5)

loop_
_atom_type_symbol
_atom_type_description
_atom_type_scat_dispersion_real
_atom_type_scat_dispersion_imag
_atom_type_scat_source
C C 0.0033 0.0016 'International Tables Vol C Tables 4.2.6.8 and 6.1.1.4'
H H 0 0 'International Tables Vol C Tables 4.2.6.8 and 6.1.1.4'
N N 0.0061 0.0033 'International Tables Vol C Tables 4.2.6.8 and 6.1.1.4'
O O 0.0106 0.006 'International Tables Vol C Tables 4.2.6.8 and 6.1.1.4'
B B 0.0013 0.0007 'International Tables Vol C Tables 4.2.6.8 and 6.1.1.4'
Zn Zn 0.2839 1.4301 'International Tables Vol C Tables 4.2.6.8 and 6.1.1.4'

loop_
_geom_angle_atom_site_label_1
_geom_angle_atom_site_label_2
_geom_angle_atom_site_label_3
_geom_angle
N1 C1 C2 108.74(12)
N1 C1 H1 125.6
C2 C1 H1 125.6
C1 C2 C3 105.85(11)
C1 C2 H2 127.1
C3 C2 H2 127.1
N2 C3 C2 109.05(11)
N2 C3 C4 123.95(11)
C2 C3 C4 127.00(11)
C3 C4 C7 111.29(11)
C3 C4 C6 109.22(11)
C7 C4 C6 109.63(11)
C3 C4 C5 108.91(11)
C7 C4 C5 108.68(11)
C6 C4 C5 109.07(11)
C4 C5 H5A 109.5
C4 C5 H5B 109.5
H5A C5 H5B 109.5
C4 C5 H5C 109.5
H5A C5 H5C 109.5
H5B C5 H5C 109.5
C4 C6 H6A 109.5
C4 C6 H6B 109.5
H6A C6 H6B 109.5
C4 C6 H6C 109.5
H6A C6 H6C 109.5
H6B C6 H6C 109.5
C4 C7 H7A 109.5
C4 C7 H7B 109.5
H7A C7 H7B 109.5
C4 C7 H7C 109.5
H7A C7 H7C 109.5
H7B C7 H7C 109.5
N3 C8 C9 108.91(12)
N3 C8 H8 125.5
C9 C8 H8 125.5
C8 C9 C10 105.74(12)
C8 C9 H9 127.1
C10 C9 H9 127.1
N4 C10 C9 109.22(12)
N4 C10 C11 123.27(11)
C9 C10 C11 127.50(12)
C10 C11 C14 110.10(11)
C10 C11 C13 110.07(11)
C14 C11 C13 110.70(12)
C10 C11 C12 109.33(12)
C14 C11 C12 107.93(12)
C13 C11 C12 108.66(12)
C11 C12 H12A 109.5
C11 C12 H12B 109.5
H12A C12 H12B 109.5
C11 C12 H12C 109.5
H12A C12 H12C 109.5
H12B C12 H12C 109.5
C11 C13 H13A 109.5
C11 C13 H13B 109.5
H13A C13 H13B 109.5
C11 C13 H13C 109.5
H13A C13 H13C 109.5
H13B C13 H13C 109.5
C11 C14 H14A 109.5
C11 C14 H14B 109.5
H14A C14 H14B 109.5
C11 C14 H14C 109.5
H14A C14 H14C 109.5
H14B C14 H14C 109.5
N5 C15 C16 109.01(12)
N5 C15 H15 125.5
C16 C15 H15 125.5
C15 C16 C17 105.34(12)
C15 C16 H16 127.3
C17 C16 H16 127.3
N6 C17 C16 109.47(11)
N6 C17 C18 122.18(11)
C16 C17 C18 128.35(12)
C17 C18 C21 110.48(10)
C17 C18 C19 109.13(11)
C21 C18 C19 108.28(11)
C17 C18 C20 109.27(10)
C21 C18 C20 110.21(11)
C19 C18 C20 109.45(11)
C18 C19 H19A 109.5
C18 C19 H19B 109.5
H19A C19 H19B 109.5
C18 C19 H19C 109.5
H19A C19 H19C 109.5
H19B C19 H19C 109.5
C18 C20 H20A 109.5
C18 C20 H20B 109.5
H20A C20 H20B 109.5
C18 C20 H20C 109.5
H20A C20 H20C 109.5
H20B C20 H20C 109.5
C18 C21 H21A 109.5
C18 C21 H21B 109.5
H21A C21 H21B 109.5
C18 C21 H21C 109.5
H21A C21 H21C 109.5
H21B C21 H21C 109.5
N7 C22 C23 119.18(11)
N7 C22 C27 119.67(11)
C23 C22 C27 121.13(11)
C24 C23 C22 121.32(12)
C24 C23 H23 119.3
C22 C23 H23 119.3
C23 C24 C25 118.79(11)
C23 C24 C28 121.85(11)
C25 C24 C28 119.36(11)
O1 C25 C24 120.46(11)
O1 C25 C26 120.56(11)
C24 C25 C26 118.98(11)
C27 C26 C25 118.99(11)
C27 C26 C32 122.23(11)
C25 C26 C32 118.70(11)
C26 C27 C22 120.77(11)
C26 C27 H27 119.6
C22 C27 H27 119.6
C29 C28 C24 111.37(11)
C29 C28 C31 107.29(12)
C24 C28 C31 110.89(11)
C29 C28 C30 107.48(12)
C24 C28 C30 110.19(11)
C31 C28 C30 109.52(12)
C28 C29 H29A 109.5
C28 C29 H29B 109.5
H29A C29 H29B 109.5
C28 C29 H29C 109.5
H29A C29 H29C 109.5
H29B C29 H29C 109.5
C28 C30 H30A 109.5
C28 C30 H30B 109.5
H30A C30 H30B 109.5
C28 C30 H30C 109.5
H30A C30 H30C 109.5
H30B C30 H30C 109.5
C28 C31 H31A 109.5
C28 C31 H31B 109.5
H31A C31 H31B 109.5
C28 C31 H31C 109.5
H31A C31 H31C 109.5
H31B C31 H31C 109.5
C35 C32 C26 111.66(10)
C35 C32 C34 107.64(11)
C26 C32 C34 108.58(10)
C35 C32 C33 107.13(11)
C26 C32 C33 111.98(11)
C34 C32 C33 109.76(11)
C32 C33 H33A 109.5
C32 C33 H33B 109.5
H33A C33 H33B 109.5
C32 C33 H33C 109.5
H33A C33 H33C 109.5
H33B C33 H33C 109.5
C32 C34 H34A 109.5
C32 C34 H34B 109.5
H34A C34 H34B 109.5
C32 C34 H34C 109.5
H34A C34 H34C 109.5
H34B C34 H34C 109.5
C32 C35 H35A 109.5
C32 C35 H35B 109.5
H35A C35 H35B 109.5
C32 C35 H35C 109.5
H35A C35 H35C 109.5
H35B C35 H35C 109.5
C1 N1 N2 109.43(10)
C1 N1 B1 128.00(11)
N2 N1 B1 122.16(10)
C3 N2 N1 106.91(10)
C3 N2 Zn1 144.03(9)
N1 N2 Zn1 109.05(7)
C8 N3 N4 109.31(10)
C8 N3 B1 128.40(11)
N4 N3 B1 121.70(10)
C10 N4 N3 106.81(10)
C10 N4 Zn1 144.16(9)
N3 N4 Zn1 109.02(7)
C15 N5 N6 109.39(10)
C15 N5 B1 128.67(11)
N6 N5 B1 121.94(10)
C17 N6 N5 106.80(10)
C17 N6 Zn1 144.49(9)
N5 N6 Zn1 108.72(7)
O3 N7 O2 116.28(10)
O3 N7 C22 125.33(11)
O2 N7 C22 118.37(10)
N7 O2 Zn1 109.44(7)
N1 B1 N3 110.84(10)
N1 B1 N5 108.49(10)
N3 B1 N5 108.61(10)
N1 B1 H1A 109.6
N3 B1 H1A 109.6
N5 B1 H1A 109.6
O2 Zn1 N2 131.50(4)
O2 Zn1 N4 121.55(4)
N2 Zn1 N4 100.82(4)
O2 Zn1 N6 107.34(4)
N2 Zn1 N6 92.52(4)
N4 Zn1 N6 91.87(4)

loop_
_geom_bond_atom_site_label_1
_geom_bond_atom_site_label_2
_geom_bond_distance
C1 N1 1.3412(16)
C1 C2 1.3753(19)
C1 H1 0.95
C2 C3 1.3995(18)
C2 H2 0.95
C3 N2 1.3514(16)
C3 C4 1.5140(18)
C4 C7 1.5314(19)
C4 C6 1.5352(18)
C4 C5 1.5410(18)
C5 H5A 0.98
C5 H5B 0.98
C5 H5C 0.98
C6 H6A 0.98
C6 H6B 0.98
C6 H6C 0.98
C7 H7A 0.98
C7 H7B 0.98
C7 H7C 0.98
C8 N3 1.3447(16)
C8 C9 1.374(2)
C8 H8 0.95
C9 C10 1.3978(19)
C9 H9 0.95
C10 N4 1.3548(16)
C10 C11 1.5153(19)
C11 C14 1.533(2)
C11 C13 1.5335(19)
C11 C12 1.5391(19)
C12 H12A 0.98
C12 H12B 0.98
C12 H12C 0.98
C13 H13A 0.98
C13 H13B 0.98
C13 H13C 0.98
C14 H14A 0.98
C14 H14B 0.98
C14 H14C 0.98
C15 N5 1.3388(17)
C15 C16 1.3754(19)
C15 H15 0.95
C16 C17 1.3983(18)
C16 H16 0.95
C17 N6 1.3476(16)
C17 C18 1.5142(18)
C18 C21 1.5339(18)
C18 C19 1.5345(18)
C18 C20 1.5422(18)
C19 H19A 0.98
C19 H19B 0.98
C19 H19C 0.98
C20 H20A 0.98
C20 H20B 0.98
C20 H20C 0.98
C21 H21A 0.98
C21 H21B 0.98
C21 H21C 0.98
C22 N7 1.3441(16)
C22 C23 1.4270(17)
C22 C27 1.4287(17)
C23 C24 1.3505(18)
C23 H23 0.95
C24 C25 1.4854(17)
C24 C28 1.5345(17)
C25 O1 1.2338(16)
C25 C26 1.4900(17)
C26 C27 1.3549(17)
C26 C32 1.5341(17)
C27 H27 0.95
C28 C29 1.5309(19)
C28 C31 1.5362(19)
C28 C30 1.5401(19)
C29 H29A 0.98
C29 H29B 0.98
C29 H29C 0.98
C30 H30A 0.98
C30 H30B 0.98
C30 H30C 0.98
C31 H31A 0.98
C31 H31B 0.98
C31 H31C 0.98
C32 C35 1.5286(18)
C32 C34 1.5396(18)
C32 C33 1.5424(18)
C33 H33A 0.98
C33 H33B 0.98
C33 H33C 0.98
C34 H34A 0.98
C34 H34B 0.98
C34 H34C 0.98
C35 H35A 0.98
C35 H35B 0.98
C35 H35C 0.98
N1 N2 1.3743(14)
N1 B1 1.5403(17)
N2 Zn1 2.0298(11)
N3 N4 1.3732(15)
N3 B1 1.5447(18)
N4 Zn1 2.0516(10)
N5 N6 1.3715(14)
N5 B1 1.5452(18)
N6 Zn1 2.0755(10)
N7 O3 1.2660(14)
N7 O2 1.3314(13)
O2 Zn1 1.9356(9)
B1 H1A 1
